data_2224379
loop_
_publ_author_name
'Ha, Kwang'

_publ_section_title
;
 Chloridocyclohexyl[(1,2,5,6-\h)-cycloocta-1,5-diene]platinum(II)
;
_journal_coeditor_code NG2696
_journal_issue 12
_journal_name_full 'Acta Crystallographica Section E'
_journal_page_first m1707
_journal_paper_doi 10.1107/S1600536809050910
_journal_volume 65
_journal_year 2009
_chemical_formula_iupac '[Pt (C6 H11) Cl (C8 H12)]'
_chemical_formula_moiety 'C14 H23 Cl Pt'
_chemical_formula_sum 'C14 H23 Cl Pt'
_chemical_formula_weight 421.86
_chemical_name_systematic
;
Chloridocyclohexyl[(1,2,5,6-\h)-cycloocta-1,5-diene]platinum(II)
;
_space_group_IT_number 14
_symmetry_cell_setting monoclinic
_symmetry_space_group_name_Hall '-P 2yn'
_symmetry_space_group_name_H-M 'P 1 21/n 1'
_atom_sites_solution_hydrogens geom
_atom_sites_solution_primary direct
_atom_sites_solution_secondary difmap
_cell_angle_alpha 90.00
_cell_angle_beta 105.1750(10)
_cell_angle_gamma 90.00
_cell_formula_units_Z 4
_cell_length_a 10.6505(5)
_cell_length_b 12.3514(6)
_cell_length_c 11.1609(6)
_cell_measurement_reflns_used 3669
_cell_measurement_temperature 296(2)
_cell_measurement_theta_max 27.79
_cell_measurement_theta_min 2.35
_cell_volume 1417.01(12)
_computing_cell_refinement 'SAINT (Bruker, 2000)'
_computing_data_collection 'SMART (Bruker, 2000)'
_computing_data_reduction 'SAINT (Bruker, 2000)'
_computing_molecular_graphics 'ORTEP-3 (Farrugia, 1997) and PLATON (Spek, 2009)'
_computing_publication_material 'SHELXL97 (Sheldrick, 2008)'
_computing_structure_refinement 'SHELXL97 (Sheldrick, 2008)'
_computing_structure_solution 'SHELXS97 (Sheldrick, 2008)'
_diffrn_ambient_temperature 296(2)
_diffrn_measured_fraction_theta_full 0.989
_diffrn_measured_fraction_theta_max 0.989
_diffrn_measurement_device_type 'Bruker SMART 1000 CCD'
_diffrn_measurement_method '\f and \w scans'
_diffrn_radiation_monochromator graphite
_diffrn_radiation_source 'fine-focus sealed tube'
_diffrn_radiation_type 'Mo K\a'
_diffrn_radiation_wavelength 0.71073
_diffrn_reflns_av_R_equivalents 0.0503
_diffrn_reflns_av_sigmaI/netI 0.0676
_diffrn_reflns_limit_h_max 14
_diffrn_reflns_limit_h_min -14
_diffrn_reflns_limit_k_max 16
_diffrn_reflns_limit_k_min -8
_diffrn_reflns_limit_l_max 14
_diffrn_reflns_limit_l_min -14
_diffrn_reflns_number 10108
_diffrn_reflns_theta_full 28.28
_diffrn_reflns_theta_max 28.28
_diffrn_reflns_theta_min 2.35
_diffrn_standards_decay_% 0
_diffrn_standards_interval_count 0
_diffrn_standards_interval_time 0
_diffrn_standards_number 0
_exptl_absorpt_coefficient_mu 10.064
_exptl_absorpt_correction_T_max 0.221
_exptl_absorpt_correction_T_min 0.122
_exptl_absorpt_correction_type multi-scan
_exptl_absorpt_process_details '(SADABS; Bruker, 2000)'
_exptl_crystal_colour colorless
_exptl_crystal_density_diffrn 1.977
_exptl_crystal_density_method 'not measured'
_exptl_crystal_description block
_exptl_crystal_F_000 808
_exptl_crystal_size_max 0.20
_exptl_crystal_size_mid 0.16
_exptl_crystal_size_min 0.15
_refine_diff_density_max 1.119
_refine_diff_density_min -1.790
_refine_ls_extinction_method none
_refine_ls_goodness_of_fit_ref 1.124
_refine_ls_hydrogen_treatment constr
_refine_ls_matrix_type full
_refine_ls_number_parameters 145
_refine_ls_number_reflns 3481
_refine_ls_number_restraints 0
_refine_ls_restrained_S_all 1.124
_refine_ls_R_factor_all 0.0731
_refine_ls_R_factor_gt 0.0343
_refine_ls_shift/su_max 0.000
_refine_ls_shift/su_mean 0.000
_refine_ls_structure_factor_coef Fsqd
_refine_ls_weighting_details 'calc w=1/[\s^2^(Fo^2^)+(0.0112P)^2^+4.7457P] where P=(Fo^2^+2Fc^2^)/3'
_refine_ls_weighting_scheme calc
_refine_ls_wR_factor_gt 0.0568
_refine_ls_wR_factor_ref 0.0832
_reflns_number_gt 2343
_reflns_number_total 3481
_reflns_threshold_expression I>2sigma(I)
_cod_data_source_file ng2696.cif
_cod_data_source_block I
_cod_depositor_comments
;
The following automatic conversions were performed:
'_symmetry_cell_setting' value 'Monoclinic' changed to 'monoclinic'
according to '/home/saulius/struct/CIF-dictionaries/cif_core.dic'
dictionary named 'cif_core.dic' version 2.4.1 from
2010-06-29.

'_exptl_absorpt_correction_type' value 'Multi-scan' changed
to 'multi-scan' according to
'/home/saulius/struct/CIF-dictionaries/cif_core.dic' dictionary named
'cif_core.dic' version 2.4.1 from 2010-06-29.

Automatic conversion script
Id: cif_fix_enum 1527 2010-12-29 10:47:43Z saulius 

The following automatic conversions were performed:

'_symmetry_cell_setting' value 'Monoclinic' changed to 'monoclinic'
according to /home/saulius/struct/CIF-dictionaries/cif_core.dic
dictionary named 'cif_core.dic' version 2.4.1 from
2010-06-29.

'_exptl_absorpt_correction_type' value 'Multi-scan'
changed to 'multi-scan' according to
/home/saulius/struct/CIF-dictionaries/cif_core.dic dictionary named
'cif_core.dic' version 2.4.1 from 2010-06-29.

Automatic conversion script
Id: cif_fix_values 1715 2011-07-08 13:25:40Z adriana 
;
_cod_original_sg_symbol_H-M 'P 21/n'
_cod_database_code 2224379
_cod_database_fobs_code 2224379

loop_
_symmetry_equiv_pos_as_xyz
'x, y, z'
'-x+1/2, y+1/2, -z+1/2'
'-x, -y, -z'
'x-1/2, -y-1/2, z-1/2'

loop_
_atom_site_type_symbol
_atom_site_label
_atom_site_fract_x
_atom_site_fract_y
_atom_site_fract_z
_atom_site_U_iso_or_equiv
_atom_site_adp_type
_atom_site_calc_flag
_atom_site_refinement_flags
_atom_site_occupancy
_atom_site_disorder_assembly
_atom_site_disorder_group
Pt Pt1 0.23435(3) 0.38659(3) 0.59178(3) 0.03388(11) Uani d . 1 . .
Cl Cl1 0.0531(2) 0.2747(2) 0.5501(2) 0.0491(6) Uani d . 1 . .
C C1 0.1992(9) 0.4337(7) 0.7812(7) 0.043(2) Uani d . 1 . .
H H1 0.1372 0.3870 0.8078 0.051 Uiso calc R 1 . .
C C2 0.1440(8) 0.5121(8) 0.7019(8) 0.044(2) Uani d . 1 . .
H H2 0.0487 0.5132 0.6801 0.052 Uiso calc R 1 . .
C C3 0.2067(9) 0.6204(8) 0.6984(8) 0.053(2) Uani d . 1 . .
H H3A 0.2625 0.6364 0.7802 0.064 Uiso calc R 1 . .
H H3B 0.1396 0.6755 0.6785 0.064 Uiso calc R 1 . .
C C4 0.2864(10) 0.6255(8) 0.6048(9) 0.063(3) Uani d . 1 . .
H H4A 0.2299 0.6477 0.5256 0.076 Uiso calc R 1 . .
H H4B 0.3522 0.6812 0.6308 0.076 Uiso calc R 1 . .
C C5 0.3523(8) 0.5229(7) 0.5861(8) 0.043(2) Uani d . 1 . .
H H5 0.3865 0.5243 0.5128 0.052 Uiso calc R 1 . .
C C6 0.4195(8) 0.4513(8) 0.6782(9) 0.052(3) Uani d . 1 . .
H H6 0.4921 0.4135 0.6578 0.062 Uiso calc R 1 . .
C C7 0.4382(10) 0.4719(9) 0.8158(9) 0.068(3) Uani d . 1 . .
H H7A 0.5169 0.4351 0.8607 0.082 Uiso calc R 1 . .
H H7B 0.4522 0.5489 0.8307 0.082 Uiso calc R 1 . .
C C8 0.3306(11) 0.4376(9) 0.8696(8) 0.065(3) Uani d . 1 . .
H H8A 0.3276 0.4870 0.9364 0.078 Uiso calc R 1 . .
H H8B 0.3510 0.3663 0.9058 0.078 Uiso calc R 1 . .
C C9 0.3060(8) 0.3085(8) 0.4561(8) 0.044(2) Uani d . 1 . .
H H9 0.3882 0.3438 0.4554 0.053 Uiso calc R 1 . .
C C10 0.2166(11) 0.3210(9) 0.3290(8) 0.064(3) Uani d . 1 . .
H H10A 0.2023 0.3974 0.3099 0.076 Uiso calc R 1 . .
H H10B 0.1332 0.2883 0.3267 0.076 Uiso calc R 1 . .
C C11 0.2741(13) 0.2672(11) 0.2310(10) 0.087(4) Uani d . 1 . .
H H11A 0.2116 0.2718 0.1504 0.105 Uiso calc R 1 . .
H H11B 0.3517 0.3060 0.2262 0.105 Uiso calc R 1 . .
C C12 0.3075(11) 0.1516(9) 0.2608(10) 0.071(3) Uani d . 1 . .
H H12A 0.3513 0.1227 0.2017 0.085 Uiso calc R 1 . .
H H12B 0.2282 0.1105 0.2530 0.085 Uiso calc R 1 . .
C C13 0.3945(10) 0.1387(9) 0.3909(9) 0.067(3) Uani d . 1 . .
H H13A 0.4785 0.1713 0.3952 0.080 Uiso calc R 1 . .
H H13B 0.4083 0.0622 0.4096 0.080 Uiso calc R 1 . .
C C14 0.3359(9) 0.1916(8) 0.4883(8) 0.051(2) Uani d . 1 . .
H H14A 0.2567 0.1540 0.4911 0.061 Uiso calc R 1 . .
H H14B 0.3968 0.1863 0.5696 0.061 Uiso calc R 1 . .

loop_
_atom_site_aniso_label
_atom_site_aniso_U_11
_atom_site_aniso_U_22
_atom_site_aniso_U_33
_atom_site_aniso_U_12
_atom_site_aniso_U_13
_atom_site_aniso_U_23
Pt1 0.03384(17) 0.03547(19) 0.03338(16) -0.00364(17) 0.01065(11) -0.00381(18)
Cl1 0.0403(12) 0.0527(15) 0.0538(13) -0.0132(10) 0.0116(10) -0.0063(12)
C1 0.070(6) 0.037(5) 0.028(4) 0.006(5) 0.025(4) -0.004(4)
C2 0.042(5) 0.048(6) 0.043(5) 0.007(4) 0.015(4) -0.006(5)
C3 0.056(6) 0.054(7) 0.048(5) 0.012(5) 0.010(4) 0.002(5)
C4 0.075(7) 0.046(7) 0.072(7) -0.006(5) 0.026(6) -0.009(6)
C5 0.049(5) 0.044(6) 0.049(5) -0.020(4) 0.031(4) -0.019(5)
C6 0.030(5) 0.053(6) 0.068(6) -0.015(4) 0.005(4) -0.018(6)
C7 0.062(7) 0.067(8) 0.058(6) 0.000(6) -0.014(5) -0.007(6)
C8 0.096(9) 0.055(7) 0.035(5) 0.017(6) 0.000(5) -0.006(5)
C9 0.049(5) 0.047(6) 0.042(5) -0.008(4) 0.022(4) -0.018(4)
C10 0.096(8) 0.056(7) 0.046(6) 0.018(6) 0.033(6) 0.007(5)
C11 0.121(11) 0.108(12) 0.047(6) 0.015(9) 0.046(7) -0.009(7)
C12 0.084(8) 0.061(8) 0.080(8) 0.000(6) 0.042(7) -0.024(7)
C13 0.072(7) 0.064(8) 0.072(7) 0.010(6) 0.032(6) -0.012(6)
C14 0.056(6) 0.045(6) 0.057(6) 0.008(5) 0.026(5) -0.013(5)

loop_
_atom_type_symbol
_atom_type_description
_atom_type_scat_dispersion_real
_atom_type_scat_dispersion_imag
_atom_type_scat_source
C C 0.0033 0.0016 'International Tables Vol C Tables 4.2.6.8 and 6.1.1.4'
H H 0.0000 0.0000 'International Tables Vol C Tables 4.2.6.8 and 6.1.1.4'
Cl Cl 0.1484 0.1585 'International Tables Vol C Tables 4.2.6.8 and 6.1.1.4'
Pt Pt -1.7033 8.3905 'International Tables Vol C Tables 4.2.6.8 and 6.1.1.4'

loop_
_geom_angle_atom_site_label_1
_geom_angle_atom_site_label_2
_geom_angle_atom_site_label_3
_geom_angle_site_symmetry_1
_geom_angle_site_symmetry_3
_geom_angle
_geom_angle_publ_flag
C9 Pt1 C5 . . 90.8(3) ?
C9 Pt1 C6 . . 91.8(4) ?
C5 Pt1 C6 . . 38.8(3) ?
C9 Pt1 C1 . . 161.8(3) ?
C5 Pt1 C1 . . 93.8(3) ?
C6 Pt1 C1 . . 80.9(4) ?
C9 Pt1 Cl1 . . 91.3(2) ?
C5 Pt1 Cl1 . . 159.9(3) ?
C6 Pt1 Cl1 . . 160.9(3) ?
C1 Pt1 Cl1 . . 90.5(2) ?
C9 Pt1 C2 . . 164.0(3) ?
C5 Pt1 C2 . . 79.5(3) ?
C6 Pt1 C2 . . 88.4(4) ?
C1 Pt1 C2 . . 33.5(3) ?
Cl1 Pt1 C2 . . 93.7(2) ?
C2 C1 C8 . . 126.1(9) ?
C2 C1 Pt1 . . 74.1(5) ?
C8 C1 Pt1 . . 105.4(6) ?
C2 C1 H1 . . 114.3 ?
C8 C1 H1 . . 114.3 ?
Pt1 C1 H1 . . 114.3 ?
C1 C2 C3 . . 122.7(8) ?
C1 C2 Pt1 . . 72.4(5) ?
C3 C2 Pt1 . . 109.3(6) ?
C1 C2 H2 . . 114.9 ?
C3 C2 H2 . . 114.9 ?
Pt1 C2 H2 . . 114.9 ?
C2 C3 C4 . . 113.0(8) ?
C2 C3 H3A . . 109.0 ?
C4 C3 H3A . . 109.0 ?
C2 C3 H3B . . 109.0 ?
C4 C3 H3B . . 109.0 ?
H3A C3 H3B . . 107.8 ?
C5 C4 C3 . . 115.5(9) ?
C5 C4 H4A . . 108.4 ?
C3 C4 H4A . . 108.4 ?
C5 C4 H4B . . 108.4 ?
C3 C4 H4B . . 108.4 ?
H4A C4 H4B . . 107.5 ?
C6 C5 C4 . . 127.1(8) ?
C6 C5 Pt1 . . 70.7(5) ?
C4 C5 Pt1 . . 111.6(6) ?
C6 C5 H5 . . 113.2 ?
C4 C5 H5 . . 113.2 ?
Pt1 C5 H5 . . 113.2 ?
C5 C6 C7 . . 122.9(9) ?
C5 C6 Pt1 . . 70.6(5) ?
C7 C6 Pt1 . . 112.7(6) ?
C5 C6 H6 . . 114.4 ?
C7 C6 H6 . . 114.4 ?
Pt1 C6 H6 . . 114.4 ?
C8 C7 C6 . . 116.8(8) ?
C8 C7 H7A . . 108.1 ?
C6 C7 H7A . . 108.1 ?
C8 C7 H7B . . 108.1 ?
C6 C7 H7B . . 108.1 ?
H7A C7 H7B . . 107.3 ?
C7 C8 C1 . . 115.6(8) ?
C7 C8 H8A . . 108.4 ?
C1 C8 H8A . . 108.4 ?
C7 C8 H8B . . 108.4 ?
C1 C8 H8B . . 108.4 ?
H8A C8 H8B . . 107.4 ?
C10 C9 C14 . . 111.7(8) ?
C10 C9 Pt1 . . 112.0(6) ?
C14 C9 Pt1 . . 111.3(6) ?
C10 C9 H9 . . 107.2 ?
C14 C9 H9 . . 107.2 ?
Pt1 C9 H9 . . 107.2 ?
C9 C10 C11 . . 110.9(9) ?
C9 C10 H10A . . 109.5 ?
C11 C10 H10A . . 109.5 ?
C9 C10 H10B . . 109.5 ?
C11 C10 H10B . . 109.5 ?
H10A C10 H10B . . 108.0 ?
C12 C11 C10 . . 111.9(9) ?
C12 C11 H11A . . 109.2 ?
C10 C11 H11A . . 109.2 ?
C12 C11 H11B . . 109.2 ?
C10 C11 H11B . . 109.2 ?
H11A C11 H11B . . 107.9 ?
C11 C12 C13 . . 111.5(10) ?
C11 C12 H12A . . 109.3 ?
C13 C12 H12A . . 109.3 ?
C11 C12 H12B . . 109.3 ?
C13 C12 H12B . . 109.3 ?
H12A C12 H12B . . 108.0 ?
C12 C13 C14 . . 112.0(8) ?
C12 C13 H13A . . 109.2 ?
C14 C13 H13A . . 109.2 ?
C12 C13 H13B . . 109.2 ?
C14 C13 H13B . . 109.2 ?
H13A C13 H13B . . 107.9 ?
C9 C14 C13 . . 109.9(8) ?
C9 C14 H14A . . 109.7 ?
C13 C14 H14A . . 109.7 ?
C9 C14 H14B . . 109.7 ?
C13 C14 H14B . . 109.7 ?
H14A C14 H14B . . 108.2 ?

loop_
_geom_bond_atom_site_label_1
_geom_bond_atom_site_label_2
_geom_bond_site_symmetry_2
_geom_bond_distance
_geom_bond_publ_flag
Pt1 C9 . 2.100(8) ?
Pt1 C5 . 2.111(8) ?
Pt1 C6 . 2.112(8) ?
Pt1 C1 . 2.316(7) ?
Pt1 Cl1 . 2.320(2) ?
Pt1 C2 . 2.337(8) ?
C1 C2 . 1.339(11) ?
C1 C8 . 1.487(13) ?
C1 H1 . 0.9800 ?
C2 C3 . 1.500(13) ?
C2 H2 . 0.9800 ?
C3 C4 . 1.510(12) ?
C3 H3A . 0.9700 ?
C3 H3B . 0.9700 ?
C4 C5 . 1.490(13) ?
C4 H4A . 0.9700 ?
C4 H4B . 0.9700 ?
C5 C6 . 1.402(12) ?
C5 H5 . 0.9800 ?
C6 C7 . 1.517(12) ?
C6 H6 . 0.9800 ?
C7 C8 . 1.487(14) ?
C7 H7A . 0.9700 ?
C7 H7B . 0.9700 ?
C8 H8A . 0.9700 ?
C8 H8B . 0.9700 ?
C9 C10 . 1.495(12) ?
C9 C14 . 1.502(12) ?
C9 H9 . 0.9800 ?
C10 C11 . 1.538(12) ?
C10 H10A . 0.9700 ?
C10 H10B . 0.9700 ?
C11 C12 . 1.488(15) ?
C11 H11A . 0.9700 ?
C11 H11B . 0.9700 ?
C12 C13 . 1.513(14) ?
C12 H12A . 0.9700 ?
C12 H12B . 0.9700 ?
C13 C14 . 1.534(11) ?
C13 H13A . 0.9700 ?
C13 H13B . 0.9700 ?
C14 H14A . 0.9700 ?
C14 H14B . 0.9700 ?

loop_
_geom_torsion_atom_site_label_1
_geom_torsion_atom_site_label_2
_geom_torsion_atom_site_label_3
_geom_torsion_atom_site_label_4
_geom_torsion_site_symmetry_1
_geom_torsion_site_symmetry_2
_geom_torsion_site_symmetry_3
_geom_torsion_site_symmetry_4
_geom_torsion
_geom_torsion_publ_flag
C9 Pt1 C1 C2 . . . . 168.5(9) ?
C5 Pt1 C1 C2 . . . . 64.3(6) ?
C6 Pt1 C1 C2 . . . . 101.0(6) ?
Cl1 Pt1 C1 C2 . . . . -96.1(6) ?
C9 Pt1 C1 C8 . . . . 44.6(14) ?
C5 Pt1 C1 C8 . . . . -59.5(7) ?
C6 Pt1 C1 C8 . . . . -22.8(7) ?
Cl1 Pt1 C1 C8 . . . . 140.1(6) ?
C2 Pt1 C1 C8 . . . . -123.8(9) ?
C8 C1 C2 C3 . . . . -4.3(14) ?
Pt1 C1 C2 C3 . . . . -102.0(8) ?
C8 C1 C2 Pt1 . . . . 97.7(9) ?
C9 Pt1 C2 C1 . . . . -166.9(10) ?
C5 Pt1 C2 C1 . . . . -113.8(6) ?
C6 Pt1 C2 C1 . . . . -75.9(6) ?
Cl1 Pt1 C2 C1 . . . . 85.2(6) ?
C9 Pt1 C2 C3 . . . . -47.6(15) ?
C5 Pt1 C2 C3 . . . . 5.4(6) ?
C6 Pt1 C2 C3 . . . . 43.4(6) ?
C1 Pt1 C2 C3 . . . . 119.3(9) ?
Cl1 Pt1 C2 C3 . . . . -155.5(6) ?
C1 C2 C3 C4 . . . . 93.5(10) ?
Pt1 C2 C3 C4 . . . . 12.5(9) ?
C2 C3 C4 C5 . . . . -33.3(12) ?
C3 C4 C5 C6 . . . . -43.5(13) ?
C3 C4 C5 Pt1 . . . . 38.1(10) ?
C9 Pt1 C5 C6 . . . . -91.9(6) ?
C1 Pt1 C5 C6 . . . . 70.4(6) ?
Cl1 Pt1 C5 C6 . . . . 172.3(6) ?
C2 Pt1 C5 C6 . . . . 100.8(6) ?
C9 Pt1 C5 C4 . . . . 144.8(7) ?
C6 Pt1 C5 C4 . . . . -123.2(9) ?
C1 Pt1 C5 C4 . . . . -52.8(7) ?
Cl1 Pt1 C5 C4 . . . . 49.1(11) ?
C2 Pt1 C5 C4 . . . . -22.5(7) ?
C4 C5 C6 C7 . . . . -2.0(14) ?
Pt1 C5 C6 C7 . . . . -105.0(9) ?
C4 C5 C6 Pt1 . . . . 103.0(9) ?
C9 Pt1 C6 C5 . . . . 89.0(6) ?
C1 Pt1 C6 C5 . . . . -107.8(5) ?
Cl1 Pt1 C6 C5 . . . . -171.9(6) ?
C2 Pt1 C6 C5 . . . . -75.0(5) ?
C9 Pt1 C6 C7 . . . . -152.5(8) ?
C5 Pt1 C6 C7 . . . . 118.5(10) ?
C1 Pt1 C6 C7 . . . . 10.6(7) ?
Cl1 Pt1 C6 C7 . . . . -53.4(13) ?
C2 Pt1 C6 C7 . . . . 43.4(8) ?
C5 C6 C7 C8 . . . . 84.8(12) ?
Pt1 C6 C7 C8 . . . . 4.0(12) ?
C6 C7 C8 C1 . . . . -26.2(14) ?
C2 C1 C8 C7 . . . . -49.3(13) ?
Pt1 C1 C8 C7 . . . . 32.0(10) ?
C5 Pt1 C9 C10 . . . . -97.5(7) ?
C6 Pt1 C9 C10 . . . . -136.2(7) ?
C1 Pt1 C9 C10 . . . . 157.9(9) ?
Cl1 Pt1 C9 C10 . . . . 62.6(7) ?
C2 Pt1 C9 C10 . . . . -45.7(15) ?
C5 Pt1 C9 C14 . . . . 136.7(7) ?
C6 Pt1 C9 C14 . . . . 98.0(7) ?
C1 Pt1 C9 C14 . . . . 32.1(14) ?
Cl1 Pt1 C9 C14 . . . . -63.2(6) ?
C2 Pt1 C9 C14 . . . . -171.5(10) ?
C14 C9 C10 C11 . . . . -56.8(11) ?
Pt1 C9 C10 C11 . . . . 177.6(7) ?
C9 C10 C11 C12 . . . . 54.8(14) ?
C10 C11 C12 C13 . . . . -53.3(14) ?
C11 C12 C13 C14 . . . . 54.1(13) ?
C10 C9 C14 C13 . . . . 56.9(10) ?
Pt1 C9 C14 C13 . . . . -177.1(6) ?
C12 C13 C14 C9 . . . . -55.3(12) ?
C1 C2 C5 C6 . . . . -7.2(7) ?
C3 C4 C7 C8 . . . . 22.4(8) ?
C3 C2 C1 C8 . . . . -4.3(14) ?
C4 C5 C6 C7 . . . . -2.0(14) ?
C2 C3 C4 C5 . . . . -33.3(12) ?
C6 C7 C8 C1 . . . . -26.2(14) ?
